data_7230145
loop_
_publ_author_name
'Song, Xiaoxian'
'Yu, Hanbo'
'Zhang, Yuewei'
'Miao, Yang'
'Ye, Kaiqi'
'Wang, Yue'

_publ_section_title
;
 Controllable morphology and self-assembly of one-dimensional luminescent
 crystals based on alkyl-fluoro-substituted dithienophenazines
;
_journal_issue 12
_journal_name_full CrystEngComm
_journal_page_first 1669
_journal_paper_doi 10.1039/C8CE00021B
_journal_volume 20
_journal_year 2018
_chemical_formula_sum 'C24 H22 F2 N2 S2'
_chemical_formula_weight 440.56
_space_group_IT_number 14
_space_group_name_Hall '-P 2ybc'
_space_group_name_H-M_alt 'P 1 21/c 1'
_symmetry_cell_setting monoclinic
_symmetry_space_group_name_Hall '-P 2ybc'
_symmetry_space_group_name_H-M 'P 1 21/c 1'
_atom_sites_solution_hydrogens geom
_atom_sites_solution_primary direct
_atom_sites_solution_secondary difmap
_audit_creation_method SHELXL-97
_audit_update_record
;
2017-10-12 deposited with the CCDC.
2018-02-13 downloaded from the CCDC.
;
_cell_angle_alpha 90.00
_cell_angle_beta 95.408(2)
_cell_angle_gamma 90.00
_cell_formula_units_Z 4
_cell_length_a 4.9401(5)
_cell_length_b 27.416(3)
_cell_length_c 15.4519(14)
_cell_measurement_reflns_used 2291
_cell_measurement_temperature 293(2)
_cell_measurement_theta_max 25.2181
_cell_measurement_theta_min 2.5924
_cell_volume 2083.5(4)
_computing_structure_refinement 'SHELXL-97 (Sheldrick, 1997)'
_computing_structure_solution 'SHELXS-97 (Sheldrick, 1990)'
_diffrn_ambient_temperature 293(2)
_diffrn_measured_fraction_theta_full 0.995
_diffrn_measured_fraction_theta_max 0.995
_diffrn_measurement_device_type CCD
_diffrn_radiation_monochromator graphite
_diffrn_radiation_source 'fine-focus sealed tube'
_diffrn_radiation_type MoK\a
_diffrn_radiation_wavelength 0.71073
_diffrn_reflns_av_R_equivalents 0.0498
_diffrn_reflns_av_sigmaI/netI 0.0558
_diffrn_reflns_limit_h_max 6
_diffrn_reflns_limit_h_min -6
_diffrn_reflns_limit_k_max 33
_diffrn_reflns_limit_k_min -26
_diffrn_reflns_limit_l_max 19
_diffrn_reflns_limit_l_min -18
_diffrn_reflns_number 13026
_diffrn_reflns_theta_full 26.04
_diffrn_reflns_theta_max 26.04
_diffrn_reflns_theta_min 1.49
_exptl_absorpt_coefficient_mu 0.287
_exptl_crystal_colour yellow
_exptl_crystal_density_diffrn 1.405
_exptl_crystal_density_method 'not measured'
_exptl_crystal_description needle
_exptl_crystal_F_000 920
_exptl_crystal_size_max 0.2
_exptl_crystal_size_mid 0.1
_exptl_crystal_size_min 0.1
_refine_diff_density_max 0.343
_refine_diff_density_min -0.352
_refine_diff_density_rms 0.097
_refine_ls_extinction_method none
_refine_ls_goodness_of_fit_ref 1.090
_refine_ls_hydrogen_treatment mixed
_refine_ls_matrix_type full
_refine_ls_number_parameters 271
_refine_ls_number_reflns 4084
_refine_ls_number_restraints 0
_refine_ls_restrained_S_all 1.090
_refine_ls_R_factor_all 0.0715
_refine_ls_R_factor_gt 0.0532
_refine_ls_shift/su_max 0.001
_refine_ls_shift/su_mean 0.000
_refine_ls_structure_factor_coef Fsqd
_refine_ls_weighting_details 'calc w=1/[\s^2^(Fo^2^)+(0.0590P)^2^+0.0579P] where P=(Fo^2^+2Fc^2^)/3'
_refine_ls_weighting_scheme calc
_refine_ls_wR_factor_gt 0.1152
_refine_ls_wR_factor_ref 0.1251
_reflns_number_gt 3236
_reflns_number_total 4084
_reflns_threshold_expression >2sigma(I)
_cod_data_source_file c8ce00021b2.cif
_cod_data_source_block 1
_cod_depositor_comments 'Adding full bibliography for 7230145--7230148.cif.'
_cod_original_cell_volume 2083.5(3)
_cod_original_sg_symbol_H-M P2(1)/c
_cod_database_code 7230145

loop_
_symmetry_equiv_pos_as_xyz
'x, y, z'
'-x, y+1/2, -z+1/2'
'-x, -y, -z'
'x, -y-1/2, z-1/2'

loop_
_atom_site_label
_atom_site_type_symbol
_atom_site_fract_x
_atom_site_fract_y
_atom_site_fract_z
_atom_site_U_iso_or_equiv
_atom_site_adp_type
_atom_site_occupancy
_atom_site_symmetry_multiplicity
_atom_site_calc_flag
_atom_site_refinement_flags
S1 S 0.31768(12) 0.41875(2) 0.35812(4) 0.02589(19) Uani 1 1 d .
S2 S 0.77015(12) 0.51520(2) 0.41253(4) 0.02520(19) Uani 1 1 d .
F1 F -0.4479(3) 0.61914(6) -0.12244(9) 0.0365(4) Uani 1 1 d .
N2 N -0.0563(4) 0.52268(8) 0.11198(13) 0.0243(5) Uani 1 1 d .
F3 F -0.0753(3) 0.68727(6) -0.08966(10) 0.0404(4) Uani 1 1 d .
C4 C 0.1384(5) 0.60169(9) 0.08335(15) 0.0228(6) Uani 1 1 d .
N5 N 0.3294(4) 0.59857(8) 0.15138(12) 0.0233(5) Uani 1 1 d .
C6 C 0.3291(4) 0.55823(9) 0.19941(15) 0.0215(5) Uani 1 1 d .
C7 C 0.1343(5) 0.51955(9) 0.17920(15) 0.0206(5) Uani 1 1 d .
C8 C 0.5261(4) 0.51187(9) 0.32497(15) 0.0226(6) Uani 1 1 d .
C9 C 0.5250(4) 0.55324(9) 0.27396(15) 0.0220(5) Uani 1 1 d .
C10 C -0.0576(5) 0.56387(9) 0.06361(15) 0.0225(6) Uani 1 1 d .
C11 C 0.3391(5) 0.47316(9) 0.30384(15) 0.0220(6) Uani 1 1 d .
C12 C -0.0612(5) 0.64784(10) -0.03717(16) 0.0274(6) Uani 1 1 d .
C13 C 0.1458(4) 0.47628(9) 0.23356(15) 0.0221(6) Uani 1 1 d .
C14 C -0.2583(5) 0.61112(10) -0.05522(16) 0.0274(6) Uani 1 1 d .
C15 C 1.1686(5) 0.64863(10) 0.40082(16) 0.0272(6) Uani 1 1 d .
H15A H 1.0060 0.6687 0.3964 0.033 Uiso 1 1 calc R
H15B H 1.2281 0.6454 0.3430 0.033 Uiso 1 1 calc R
C16 C -0.0743(5) 0.34976(10) 0.29580(17) 0.0298(6) Uani 1 1 d .
H16A H -0.1978 0.3427 0.2448 0.036 Uiso 1 1 calc R
H16B H -0.1804 0.3504 0.3455 0.036 Uiso 1 1 calc R
C17 C 1.1012(5) 0.59853(9) 0.43450(16) 0.0251(6) Uani 1 1 d .
H17A H 1.2635 0.5785 0.4371 0.030 Uiso 1 1 calc R
H17B H 1.0500 0.6019 0.4933 0.030 Uiso 1 1 calc R
C18 C 0.0470(5) 0.39953(10) 0.28528(16) 0.0255(6) Uani 1 1 d .
C19 C 0.8755(5) 0.57262(9) 0.38030(16) 0.0232(6) Uani 1 1 d .
C20 C 0.7284(5) 0.58760(9) 0.30638(15) 0.0231(6) Uani 1 1 d .
H20A H 0.7568 0.6173 0.2795 0.028 Uiso 1 1 calc R
C21 C -0.2583(5) 0.57004(10) -0.00725(16) 0.0277(6) Uani 1 1 d .
H21A H -0.3885 0.5460 -0.0206 0.033 Uiso 1 1 calc R
C22 C 0.1327(5) 0.64378(10) 0.02988(16) 0.0269(6) Uani 1 1 d .
H22A H 0.2613 0.6683 0.0410 0.032 Uiso 1 1 calc R
C23 C 1.3904(5) 0.67375(10) 0.45996(18) 0.0331(7) Uani 1 1 d .
H23A H 1.3293 0.6769 0.5176 0.040 Uiso 1 1 calc R
H23B H 1.5512 0.6533 0.4648 0.040 Uiso 1 1 calc R
C24 C 0.1324(5) 0.30874(9) 0.30832(17) 0.0299(6) Uani 1 1 d .
H24A H 0.2465 0.3092 0.2606 0.036 Uiso 1 1 calc R
H24B H 0.2483 0.3145 0.3616 0.036 Uiso 1 1 calc R
C25 C -0.0212(5) 0.43400(9) 0.22423(15) 0.0250(6) Uani 1 1 d .
H25A H -0.1629 0.4304 0.1806 0.030 Uiso 1 1 calc R
C26 C 0.0032(6) 0.25871(11) 0.3128(2) 0.0418(8) Uani 1 1 d .
H26A H -0.1078 0.2580 0.3613 0.050 Uiso 1 1 calc R
H26B H -0.1159 0.2533 0.2601 0.050 Uiso 1 1 calc R
C27 C 1.4670(6) 0.72382(11) 0.4287(2) 0.0486(8) Uani 1 1 d .
H27A H 1.6061 0.7375 0.4690 0.073 Uiso 1 1 calc R
H27B H 1.3099 0.7446 0.4247 0.073 Uiso 1 1 calc R
H27C H 1.5334 0.7210 0.3725 0.073 Uiso 1 1 calc R
C28 C 0.2075(7) 0.21768(12) 0.3233(2) 0.0572(10) Uani 1 1 d .
H28A H 0.1136 0.1872 0.3264 0.086 Uiso 1 1 calc R
H28B H 0.3249 0.2225 0.3757 0.086 Uiso 1 1 calc R
H28C H 0.3140 0.2173 0.2744 0.086 Uiso 1 1 calc R

loop_
_atom_site_aniso_label
_atom_site_aniso_U_11
_atom_site_aniso_U_22
_atom_site_aniso_U_33
_atom_site_aniso_U_23
_atom_site_aniso_U_13
_atom_site_aniso_U_12
S1 0.0267(3) 0.0226(4) 0.0275(4) 0.0037(3) -0.0024(3) -0.0011(3)
S2 0.0246(3) 0.0241(4) 0.0254(3) 0.0018(3) -0.0053(2) -0.0011(3)
F1 0.0328(8) 0.0438(11) 0.0302(8) 0.0100(7) -0.0110(6) 0.0011(7)
N2 0.0262(11) 0.0244(13) 0.0219(11) -0.0021(10) 0.0005(9) 0.0012(9)
F3 0.0483(10) 0.0327(10) 0.0379(9) 0.0146(8) -0.0072(7) 0.0008(8)
C4 0.0249(12) 0.0226(15) 0.0210(13) 0.0002(11) 0.0028(10) 0.0051(11)
N5 0.0255(11) 0.0233(12) 0.0206(11) 0.0012(9) -0.0011(8) 0.0008(9)
C6 0.0210(12) 0.0209(14) 0.0228(13) -0.0024(11) 0.0037(10) 0.0018(10)
C7 0.0217(12) 0.0182(14) 0.0222(13) -0.0029(11) 0.0026(10) 0.0019(10)
C8 0.0195(11) 0.0258(15) 0.0221(13) -0.0025(11) -0.0001(10) 0.0013(10)
C9 0.0203(12) 0.0232(15) 0.0227(13) -0.0015(11) 0.0033(10) 0.0019(10)
C10 0.0220(12) 0.0225(15) 0.0231(13) -0.0023(11) 0.0028(10) 0.0021(10)
C11 0.0230(12) 0.0213(14) 0.0219(13) 0.0006(11) 0.0034(10) 0.0020(10)
C12 0.0331(14) 0.0268(16) 0.0224(13) 0.0051(12) 0.0035(11) 0.0069(12)
C13 0.0209(12) 0.0226(15) 0.0232(13) -0.0020(11) 0.0034(10) 0.0012(10)
C14 0.0232(12) 0.0348(17) 0.0233(13) -0.0002(12) -0.0028(10) 0.0082(11)
C15 0.0231(12) 0.0295(16) 0.0285(14) -0.0012(12) -0.0008(10) -0.0001(11)
C16 0.0275(13) 0.0319(17) 0.0294(14) 0.0029(12) 0.0006(11) -0.0062(12)
C17 0.0240(12) 0.0247(15) 0.0255(13) -0.0026(11) -0.0031(10) -0.0007(11)
C18 0.0213(12) 0.0262(15) 0.0289(14) -0.0015(12) 0.0022(10) -0.0014(11)
C19 0.0213(12) 0.0224(15) 0.0262(13) -0.0007(11) 0.0027(10) -0.0003(10)
C20 0.0227(12) 0.0217(15) 0.0246(13) 0.0000(11) 0.0002(10) -0.0016(10)
C21 0.0254(13) 0.0302(17) 0.0269(14) -0.0017(12) -0.0002(10) -0.0010(11)
C22 0.0293(13) 0.0230(15) 0.0282(14) 0.0015(12) 0.0018(11) -0.0020(11)
C23 0.0336(14) 0.0337(17) 0.0315(15) -0.0027(13) 0.0007(12) -0.0052(12)
C24 0.0333(14) 0.0257(16) 0.0300(14) 0.0043(12) -0.0010(11) -0.0040(12)
C25 0.0228(12) 0.0274(15) 0.0243(13) -0.0013(12) -0.0008(10) -0.0020(11)
C26 0.0477(18) 0.0300(19) 0.0479(19) 0.0019(14) 0.0057(14) -0.0107(14)
C27 0.0515(19) 0.036(2) 0.057(2) 0.0002(16) -0.0041(16) -0.0133(15)
C28 0.083(3) 0.0281(19) 0.064(2) 0.0019(17) 0.026(2) -0.0001(17)

loop_
_atom_type_symbol
_atom_type_description
_atom_type_scat_dispersion_real
_atom_type_scat_dispersion_imag
_atom_type_scat_source
C C 0.0033 0.0016 'International Tables Vol C Tables 4.2.6.8 and 6.1.1.4'
H H 0.0000 0.0000 'International Tables Vol C Tables 4.2.6.8 and 6.1.1.4'
N N 0.0061 0.0033 'International Tables Vol C Tables 4.2.6.8 and 6.1.1.4'
F F 0.0171 0.0103 'International Tables Vol C Tables 4.2.6.8 and 6.1.1.4'
S S 0.1246 0.1234 'International Tables Vol C Tables 4.2.6.8 and 6.1.1.4'

loop_
_geom_angle_atom_site_label_1
_geom_angle_atom_site_label_2
_geom_angle_atom_site_label_3
_geom_angle
C11 S1 C18 91.49(12)
C8 S2 C19 91.66(12)
C7 N2 C10 116.7(2)
N5 C4 C22 118.7(2)
N5 C4 C10 122.0(2)
C22 C4 C10 119.3(2)
C6 N5 C4 116.8(2)
N5 C6 C9 119.3(2)
N5 C6 C7 121.6(2)
C9 C6 C7 119.1(2)
N2 C7 C6 121.7(2)
N2 C7 C13 119.2(2)
C6 C7 C13 119.0(2)
C9 C8 C11 120.9(2)
C9 C8 S2 111.64(18)
C11 C8 S2 127.5(2)
C8 C9 C20 112.0(2)
C8 C9 C6 120.1(2)
C20 C9 C6 127.9(2)
N2 C10 C21 119.5(2)
N2 C10 C4 121.2(2)
C21 C10 C4 119.2(2)
C13 C11 C8 121.3(2)
C13 C11 S1 111.58(18)
C8 C11 S1 127.07(18)
C22 C12 F3 121.4(2)
C22 C12 C14 121.4(2)
F3 C12 C14 117.2(2)
C11 C13 C25 112.4(2)
C11 C13 C7 119.5(2)
C25 C13 C7 128.1(2)
C21 C14 F1 121.6(2)
C21 C14 C12 121.5(2)
F1 C14 C12 116.9(2)
C17 C15 C23 111.9(2)
C18 C16 C24 114.5(2)
C19 C17 C15 114.3(2)
C25 C18 C16 129.2(2)
C25 C18 S1 111.31(19)
C16 C18 S1 119.51(18)
C20 C19 C17 129.3(2)
C20 C19 S2 111.24(18)
C17 C19 S2 119.43(18)
C19 C20 C9 113.4(2)
C14 C21 C10 119.3(2)
C12 C22 C4 119.3(2)
C27 C23 C15 113.9(2)
C26 C24 C16 113.2(2)
C18 C25 C13 113.2(2)
C28 C26 C24 113.5(2)

loop_
_geom_bond_atom_site_label_1
_geom_bond_atom_site_label_2
_geom_bond_distance
S1 C11 1.720(3)
S1 C18 1.746(2)
S2 C8 1.728(2)
S2 C19 1.745(3)
F1 C14 1.349(3)
N2 C7 1.337(3)
N2 C10 1.354(3)
F3 C12 1.349(3)
C4 N5 1.347(3)
C4 C22 1.418(3)
C4 C10 1.432(3)
N5 C6 1.332(3)
C6 C9 1.439(3)
C6 C7 1.446(3)
C7 C13 1.452(3)
C8 C9 1.381(3)
C8 C11 1.425(3)
C9 C20 1.433(3)
C10 C21 1.416(3)
C11 C13 1.379(3)
C12 C22 1.348(3)
C12 C14 1.410(4)
C13 C25 1.422(3)
C14 C21 1.348(4)
C15 C17 1.517(3)
C15 C23 1.524(3)
C16 C18 1.505(3)
C16 C24 1.519(4)
C17 C19 1.508(3)
C18 C25 1.355(3)
C19 C20 1.358(3)
C23 C27 1.515(4)
C24 C26 1.517(4)
C26 C28 1.510(4)
